data_4134680
loop_
_publ_author_name
'Nisbet, Matthew L.'
'Pendleton, Ian M.'
'Nolis, Gene M.'
'Griffith, Kent J.'
'Schrier, Joshua'
'Cabana, Jordi'
'Norquist, Alexander J.'
'Poeppelmeier, Kenneth R.'

_publ_section_title
;
 Machine-Learning-Assisted Synthesis of Polar Racemates.
;
_journal_issue 16
_journal_name_full 'Journal of the American Chemical Society'
_journal_page_first 7555
_journal_page_last 7566
_journal_paper_doi 10.1021/jacs.0c01239
_journal_volume 142
_journal_year 2020
_chemical_formula_moiety 'C20 H18 Cu N4 O, F6 Ti, 1.5(O)'
_chemical_formula_sum 'C20 H18 Cu F6 N4 O2.5 Ti'
_chemical_formula_weight 579.82
_space_group_crystal_system orthorhombic
_space_group_IT_number 33
_space_group_name_Hall 'P 2c -2n'
_space_group_name_H-M_alt 'P n a 21'
_atom_sites_solution_hydrogens mixed
_atom_sites_solution_primary dual
_audit_creation_date 2019-12-16
_audit_creation_method
;
Olex2 1.2
(compiled 2018.05.29 svn.r3508 for OlexSys, GUI svn.r5506)
;
_cell_angle_alpha 90
_cell_angle_beta 90
_cell_angle_gamma 90
_cell_formula_units_Z 8
_cell_length_a 20.3754(6)
_cell_length_b 14.6737(5)
_cell_length_c 14.8668(5)
_cell_measurement_reflns_used 9329
_cell_measurement_temperature 100
_cell_measurement_theta_max 29.843
_cell_measurement_theta_min 2.434
_cell_volume 4444.9(2)
_computing_cell_refinement 'SAINT V8.34A (Bruker, 2017)'
_computing_data_collection 'APEX2 V2017.3 (Bruker, 2017)'
_computing_data_reduction 'Bruker SAINT'
_computing_molecular_graphics 'Olex2 (Dolomanov et al., 2009)'
_computing_publication_material 'Olex2 (Dolomanov et al., 2009)'
_computing_structure_refinement 'XL (Sheldrick, 2008)'
_computing_structure_solution 'XT (Sheldrick, 2015)'
_diffrn_ambient_temperature 100.07
_diffrn_detector_area_resol_mean 8
_diffrn_measured_fraction_theta_full 0.997
_diffrn_measured_fraction_theta_max 0.983
_diffrn_measurement_device_type 'Bruker Kappa APEX CCD area detector'
_diffrn_measurement_method '\w and \f scans'
_diffrn_radiation_monochromator 'MX optics'
_diffrn_radiation_type MoK\a
_diffrn_radiation_wavelength 0.71073
_diffrn_reflns_av_R_equivalents 0.0863
_diffrn_reflns_av_unetI/netI 0.0514
_diffrn_reflns_Laue_measured_fraction_full 0.997
_diffrn_reflns_Laue_measured_fraction_max 0.983
_diffrn_reflns_limit_h_max 31
_diffrn_reflns_limit_h_min -31
_diffrn_reflns_limit_k_max 22
_diffrn_reflns_limit_k_min -22
_diffrn_reflns_limit_l_max 18
_diffrn_reflns_limit_l_min -22
_diffrn_reflns_number 187915
_diffrn_reflns_point_group_measured_fraction_full 0.983
_diffrn_reflns_point_group_measured_fraction_max 0.919
_diffrn_reflns_theta_full 25.242
_diffrn_reflns_theta_max 33.243
_diffrn_reflns_theta_min 0.999
_diffrn_source microsource
_exptl_absorpt_coefficient_mu 1.395
_exptl_absorpt_correction_T_max 0.7465
_exptl_absorpt_correction_T_min 0.6836
_exptl_absorpt_correction_type multi-scan
_exptl_absorpt_process_details
'SADABS-2016/2 (Bruker,2016/2) was used for absorption correction. wR2(int) was 0.0794 before and 0.0667 after correction. The Ratio of minimum to maximum transmission is 0.9157. The \l/2 correction factor is Not present.'
_exptl_crystal_colour blue
_exptl_crystal_colour_primary blue
_exptl_crystal_density_diffrn 1.733
_exptl_crystal_description block
_exptl_crystal_F_000 2328
_exptl_crystal_size_max 0.166
_exptl_crystal_size_mid 0.125
_exptl_crystal_size_min 0.08
_refine_diff_density_max 0.595
_refine_diff_density_min -0.734
_refine_diff_density_rms 0.092
_refine_ls_abs_structure_details
;
 Flack x determined using 4584 quotients [(I+)-(I-)]/[(I+)+(I-)]
 (Parsons, Flack and Wagner, Acta Cryst. B69 (2013) 249-259).
;
_refine_ls_abs_structure_Flack 0.008(5)
_refine_ls_extinction_method none
_refine_ls_goodness_of_fit_ref 1.028
_refine_ls_hydrogen_treatment constr
_refine_ls_matrix_type full
_refine_ls_number_parameters 625
_refine_ls_number_reflns 15687
_refine_ls_number_restraints 1
_refine_ls_restrained_S_all 1.028
_refine_ls_R_factor_all 0.0688
_refine_ls_R_factor_gt 0.0424
_refine_ls_shift/su_max 0.052
_refine_ls_shift/su_mean 0.001
_refine_ls_structure_factor_coef Fsqd
_refine_ls_weighting_details 'w=1/[\s^2^(Fo^2^)+(0.0465P)^2^+2.1387P] where P=(Fo^2^+2Fc^2^)/3'
_refine_ls_weighting_scheme calc
_refine_ls_wR_factor_gt 0.0902
_refine_ls_wR_factor_ref 0.1021
_reflns_Friedel_coverage 0.810
_reflns_Friedel_fraction_full 0.968
_reflns_Friedel_fraction_max 0.850
_reflns_number_gt 12039
_reflns_number_total 15687
_reflns_threshold_expression 'I > 2\s(I)'
_cod_data_source_file ja0c01239_si_007.cif
_cod_data_source_block work
_cod_depositor_comments 'Adding full bibliography for 4134676--4134681.cif.'
_cod_original_formula_sum 'C20 H18 Cu F6 N4 O2.50 Ti'
_cod_database_code 4134680
_shelx_shelxl_version_number 2018/3
_shelx_space_group_comment
;
The symmetry employed for this shelxl refinement is uniquely defined
by the following loop, which should always be used as a source of
symmetry information in preference to the above space-group names.
They are only intended as comments.
;
_shelx_estimated_absorpt_t_max 0.897
_shelx_estimated_absorpt_t_min 0.801
_olex2_refinement_description
;
1. Twinned data refinement
 Scales: 0.796(12)
 0.204(12)
2. Fixed Uiso
 At 1.2 times of:
  All C(H) groups
 At 1.5 times of:
  All O(H,H) groups
3.a Rotating group:
 O1(H1A,H1B), O2(H2A,H2B)
3.b Aromatic/amide H refined with riding coordinates:
 C1(H1), C2(H2), C3(H3), C4(H4), C7(H7), C8(H8), C9(H9), C10(H10), C11(H11),
 C12(H12), C13(H13), C14(H14), C17(H17), C18(H18), C19(H19), C20(H20), C21(H21),
  C22(H22), C23(H23), C24(H24), C27(H27), C28(H28), C29(H29), C30(H30),
 C31(H31), C32(H32), C33(H33), C34(H34), C37(H37), C38(H38), C39(H39), C40(H40)
;
_olex2_submission_special_instructions 'No special instructions were received'

loop_
_space_group_symop_operation_xyz
'x, y, z'
'-x, -y, z+1/2'
'x+1/2, -y+1/2, z'
'-x+1/2, y+1/2, z+1/2'

loop_
_atom_site_label
_atom_site_type_symbol
_atom_site_fract_x
_atom_site_fract_y
_atom_site_fract_z
_atom_site_U_iso_or_equiv
_atom_site_adp_type
_atom_site_occupancy
_atom_site_site_symmetry_order
_atom_site_calc_flag
_atom_site_refinement_flags_posn
_atom_site_refinement_flags_adp
_atom_site_refinement_flags_occupancy
_atom_site_disorder_assembly
_atom_site_disorder_group
Cu1 Cu 0.21199(2) 0.37818(3) 0.48868(4) 0.01934(9) Uani 1 1 d . . . . .
O1 O 0.21426(13) 0.23399(17) 0.4933(3) 0.0342(7) Uani 1 1 d . . . . .
H1A H 0.253661 0.215737 0.507156 0.051 Uiso 1 1 d GR . . . .
H1B H 0.207712 0.212717 0.439291 0.051 Uiso 1 1 d GR . . . .
N1 N 0.15537(14) 0.4474(2) 0.5792(2) 0.0174(6) Uani 1 1 d . . . . .
N2 N 0.27603(15) 0.3865(2) 0.5875(2) 0.0190(6) Uani 1 1 d . . . . .
N3 N 0.26534(15) 0.4341(2) 0.3854(2) 0.0189(6) Uani 1 1 d . . . . .
N4 N 0.14732(15) 0.3663(2) 0.3922(2) 0.0194(6) Uani 1 1 d . . . . .
C1 C 0.09390(18) 0.4779(2) 0.5696(3) 0.0207(8) Uani 1 1 d . . . . .
H1 H 0.071536 0.465690 0.514812 0.025 Uiso 1 1 calc R . . . .
C2 C 0.06134(18) 0.5266(2) 0.6359(3) 0.0209(8) Uani 1 1 d . . . . .
H2 H 0.017611 0.547135 0.626812 0.025 Uiso 1 1 calc R . . . .
C3 C 0.09364(18) 0.5445(2) 0.7148(3) 0.0215(8) Uani 1 1 d . . . . .
H3 H 0.072399 0.577386 0.761564 0.026 Uiso 1 1 calc R . . . .
C4 C 0.15794(17) 0.5141(2) 0.7258(3) 0.0195(7) Uani 1 1 d . . . . .
H4 H 0.181230 0.526439 0.779836 0.023 Uiso 1 1 calc R . . . .
C5 C 0.18723(17) 0.4658(2) 0.6571(3) 0.0175(7) Uani 1 1 d . . . . .
C6 C 0.25467(17) 0.4276(2) 0.6629(3) 0.0174(7) Uani 1 1 d . . . . .
C7 C 0.29263(17) 0.4313(2) 0.7401(3) 0.0197(7) Uani 1 1 d . . . . .
H7 H 0.276522 0.460160 0.792893 0.024 Uiso 1 1 calc R . . . .
C8 C 0.35465(18) 0.3922(3) 0.7389(3) 0.0235(8) Uani 1 1 d . . . . .
H8 H 0.381843 0.394386 0.790796 0.028 Uiso 1 1 calc R . . . .
C9 C 0.37631(19) 0.3500(3) 0.6614(3) 0.0267(9) Uani 1 1 d . . . . .
H9 H 0.418647 0.322951 0.659248 0.032 Uiso 1 1 calc R . . . .
C10 C 0.33595(19) 0.3475(3) 0.5871(3) 0.0247(8) Uani 1 1 d . . . . .
H10 H 0.350724 0.317503 0.534243 0.030 Uiso 1 1 calc R . . . .
C11 C 0.32547(19) 0.4726(2) 0.3899(3) 0.0240(8) Uani 1 1 d . . . . .
H11 H 0.347393 0.475223 0.446210 0.029 Uiso 1 1 calc R . . . .
C12 C 0.3559(2) 0.5084(3) 0.3147(3) 0.0267(9) Uani 1 1 d . . . . .
H12 H 0.398181 0.535327 0.319607 0.032 Uiso 1 1 calc R . . . .
C13 C 0.3246(2) 0.5046(3) 0.2327(3) 0.0284(9) Uani 1 1 d . . . . .
H13 H 0.345443 0.527486 0.180150 0.034 Uiso 1 1 calc R . . . .
C14 C 0.2620(2) 0.4667(3) 0.2277(3) 0.0249(8) Uani 1 1 d . . . . .
H14 H 0.239020 0.464247 0.172171 0.030 Uiso 1 1 calc R . . . .
C15 C 0.23367(19) 0.4323(2) 0.3064(3) 0.0186(7) Uani 1 1 d . . . . .
C16 C 0.16712(18) 0.3916(2) 0.3094(3) 0.0192(7) Uani 1 1 d . . . . .
C17 C 0.12757(19) 0.3783(2) 0.2344(3) 0.0235(8) Uani 1 1 d . . . . .
H17 H 0.141999 0.395830 0.176172 0.028 Uiso 1 1 calc R . . . .
C18 C 0.0661(2) 0.3386(3) 0.2471(3) 0.0269(9) Uani 1 1 d . . . . .
H18 H 0.038365 0.328110 0.196816 0.032 Uiso 1 1 calc R . . . .
C19 C 0.0454(2) 0.3144(3) 0.3323(3) 0.0263(9) Uani 1 1 d . . . . .
H19 H 0.003124 0.288843 0.341784 0.032 Uiso 1 1 calc R . . . .
C20 C 0.08830(19) 0.3286(2) 0.4036(3) 0.0231(8) Uani 1 1 d . . . . .
H20 H 0.075196 0.310794 0.462403 0.028 Uiso 1 1 calc R . . . .
Cu2 Cu 0.21362(2) 0.76597(3) 0.49827(4) 0.02190(10) Uani 1 1 d . . . . .
O2 O 0.20452(13) 0.9052(2) 0.4797(3) 0.0458(11) Uani 1 1 d . . . . .
H2A H 0.234615 0.935111 0.511352 0.069 Uiso 1 1 d GR . . . .
H2B H 0.166872 0.924822 0.502998 0.069 Uiso 1 1 d GR . . . .
N5 N 0.16160(16) 0.7745(2) 0.6099(2) 0.0209(7) Uani 1 1 d . . . . .
N6 N 0.27821(15) 0.7052(2) 0.5850(2) 0.0189(6) Uani 1 1 d . . . . .
N7 N 0.26732(16) 0.7593(2) 0.3879(3) 0.0238(7) Uani 1 1 d . . . . .
N8 N 0.14949(15) 0.6946(2) 0.4162(2) 0.0214(7) Uani 1 1 d . . . . .
C21 C 0.10213(19) 0.8144(3) 0.6163(3) 0.0250(8) Uani 1 1 d . . . . .
H21 H 0.080553 0.833959 0.563048 0.030 Uiso 1 1 calc R . . . .
C22 C 0.07167(19) 0.8277(3) 0.6989(3) 0.0257(9) Uani 1 1 d . . . . .
H22 H 0.030164 0.857020 0.702097 0.031 Uiso 1 1 calc R . . . .
C23 C 0.10235(19) 0.7979(2) 0.7766(3) 0.0244(8) Uani 1 1 d . . . . .
H23 H 0.082094 0.805945 0.833576 0.029 Uiso 1 1 calc R . . . .
C24 C 0.16343(18) 0.7557(2) 0.7698(3) 0.0205(8) Uani 1 1 d . . . . .
H24 H 0.185281 0.734176 0.822069 0.025 Uiso 1 1 calc R . . . .
C25 C 0.19179(18) 0.7457(2) 0.6859(3) 0.0202(8) Uani 1 1 d . . . . .
C26 C 0.25746(18) 0.7047(2) 0.6710(3) 0.0182(7) Uani 1 1 d . . . . .
C27 C 0.29567(18) 0.6678(2) 0.7402(3) 0.0199(7) Uani 1 1 d . . . . .
H27 H 0.280403 0.668808 0.800608 0.024 Uiso 1 1 calc R . . . .
C28 C 0.35605(18) 0.6299(2) 0.7195(3) 0.0223(8) Uani 1 1 d . . . . .
H28 H 0.383339 0.605841 0.765541 0.027 Uiso 1 1 calc R . . . .
C29 C 0.37584(19) 0.6277(2) 0.6309(3) 0.0227(8) Uani 1 1 d . . . . .
H29 H 0.416241 0.599720 0.614818 0.027 Uiso 1 1 calc R . . . .
C30 C 0.33640(18) 0.6664(2) 0.5654(3) 0.0215(8) Uani 1 1 d . . . . .
H30 H 0.350842 0.665659 0.504643 0.026 Uiso 1 1 calc R . . . .
C31 C 0.3260(2) 0.7997(3) 0.3784(3) 0.0269(9) Uani 1 1 d . . . . .
H31 H 0.344026 0.832215 0.427808 0.032 Uiso 1 1 calc R . . . .
C32 C 0.3607(2) 0.7954(3) 0.2994(3) 0.0284(9) Uani 1 1 d . . . . .
H32 H 0.402560 0.823683 0.294763 0.034 Uiso 1 1 calc R . . . .
C33 C 0.33419(19) 0.7494(3) 0.2262(3) 0.0248(8) Uani 1 1 d . . . . .
H33 H 0.357754 0.744702 0.171300 0.030 Uiso 1 1 calc R . . . .
C34 C 0.27209(19) 0.7101(3) 0.2353(3) 0.0217(8) Uani 1 1 d . . . . .
H34 H 0.252357 0.679445 0.185913 0.026 Uiso 1 1 calc R . . . .
C35 C 0.23982(19) 0.7160(3) 0.3162(3) 0.0210(8) Uani 1 1 d . . . . .
C36 C 0.17346(18) 0.6786(2) 0.3335(3) 0.0198(7) Uani 1 1 d . . . . .
C37 C 0.13816(18) 0.6316(2) 0.2685(3) 0.0216(8) Uani 1 1 d . . . . .
H37 H 0.156047 0.621762 0.210330 0.026 Uiso 1 1 calc R . . . .
C38 C 0.07576(18) 0.5990(3) 0.2906(3) 0.0234(8) Uani 1 1 d . . . . .
H38 H 0.050313 0.567115 0.247281 0.028 Uiso 1 1 calc R . . . .
C39 C 0.05160(19) 0.6137(3) 0.3758(3) 0.0254(9) Uani 1 1 d . . . . .
H39 H 0.009724 0.590987 0.392658 0.031 Uiso 1 1 calc R . . . .
C40 C 0.08953(19) 0.6625(3) 0.4367(3) 0.0248(8) Uani 1 1 d . . . . .
H40 H 0.072435 0.673514 0.495140 0.030 Uiso 1 1 calc R . . . .
Ti1 Ti 0.36073(3) 0.05915(4) 0.49134(6) 0.01661(12) Uani 1 1 d . . . . .
F1 F 0.41030(13) -0.01443(18) 0.41834(19) 0.0352(6) Uani 1 1 d . . . . .
F2 F 0.42492(13) 0.06185(19) 0.5793(2) 0.0383(7) Uani 1 1 d . . . . .
F3 F 0.38990(18) 0.16141(19) 0.4380(2) 0.0579(10) Uani 1 1 d . . . . .
F4 F 0.30636(14) 0.1287(2) 0.5674(2) 0.0411(7) Uani 1 1 d . . . . .
F5 F 0.28927(12) 0.0525(3) 0.4134(2) 0.0529(10) Uani 1 1 d . . . . .
F6 F 0.3277(2) -0.0475(2) 0.5447(2) 0.0628(11) Uani 1 1 d . . . . .
Ti2 Ti 0.03771(3) 0.06451(4) 0.46611(5) 0.01780(14) Uani 1 1 d . . . . .
F7 F 0.05988(16) 0.0652(2) 0.5868(2) 0.0436(7) Uani 1 1 d . . . . .
F8 F 0.11412(11) 0.13110(16) 0.4409(2) 0.0341(6) Uani 1 1 d . . . . .
F9 F -0.01119(11) 0.16921(14) 0.4806(2) 0.0317(6) Uani 1 1 d . . . . .
F10 F 0.01789(12) 0.06412(16) 0.34482(18) 0.0275(5) Uani 1 1 d . . . . .
F11 F -0.03529(10) -0.00710(14) 0.4902(2) 0.0300(5) Uani 1 1 d . . . . .
F12 F 0.08566(12) -0.04403(15) 0.4491(2) 0.0306(6) Uani 1 1 d . . . . .
O3 O -0.04556(16) 0.6723(2) 0.5399(3) 0.0363(8) Uani 1 1 d . . . . .
O4 O 0.01378(18) 0.2976(2) 0.6098(3) 0.0425(9) Uani 1 1 d . . . . .
O5 O 0.46475(18) 0.6817(2) 0.4252(3) 0.0399(8) Uani 1 1 d . . . . .

loop_
_atom_site_aniso_label
_atom_site_aniso_U_11
_atom_site_aniso_U_22
_atom_site_aniso_U_33
_atom_site_aniso_U_23
_atom_site_aniso_U_13
_atom_site_aniso_U_12
Cu1 0.01977(17) 0.02666(19) 0.0116(2) -0.00187(19) -0.00278(19) -0.00012(14)
O1 0.0311(13) 0.0222(11) 0.049(2) -0.0007(15) -0.0225(16) 0.0000(10)
N1 0.0190(13) 0.0216(13) 0.0116(18) 0.0006(11) -0.0039(12) -0.0015(10)
N2 0.0186(13) 0.0252(15) 0.0131(19) -0.0039(12) -0.0007(12) 0.0002(11)
N3 0.0235(14) 0.0184(13) 0.0148(19) -0.0008(12) 0.0001(13) 0.0015(11)
N4 0.0230(14) 0.0205(13) 0.0147(19) -0.0028(12) -0.0030(12) 0.0012(11)
C1 0.0215(16) 0.0217(16) 0.019(2) 0.0005(14) -0.0047(14) 0.0006(12)
C2 0.0212(16) 0.0189(15) 0.023(2) 0.0012(14) 0.0007(15) 0.0013(12)
C3 0.0252(17) 0.0212(16) 0.018(2) -0.0002(14) 0.0031(15) 0.0004(13)
C4 0.0223(15) 0.0223(16) 0.014(2) -0.0007(14) -0.0020(14) -0.0001(12)
C5 0.0188(15) 0.0187(15) 0.015(2) 0.0018(13) -0.0006(14) -0.0023(12)
C6 0.0197(16) 0.0188(15) 0.014(2) 0.0007(13) -0.0026(14) -0.0010(12)
C7 0.0213(16) 0.0250(16) 0.013(2) -0.0003(14) -0.0024(14) -0.0021(13)
C8 0.0214(16) 0.0296(18) 0.019(2) 0.0008(16) -0.0067(15) 0.0007(14)
C9 0.0211(17) 0.033(2) 0.025(3) -0.0020(17) -0.0022(16) 0.0036(14)
C10 0.0232(17) 0.0334(19) 0.017(2) -0.0051(16) -0.0008(15) 0.0014(14)
C11 0.0289(18) 0.0203(16) 0.023(3) -0.0029(15) -0.0010(16) -0.0017(14)
C12 0.0293(19) 0.0204(16) 0.031(3) 0.0021(16) 0.0049(17) -0.0005(14)
C13 0.034(2) 0.0234(17) 0.028(3) 0.0065(16) 0.0088(18) 0.0066(15)
C14 0.0315(19) 0.0237(17) 0.019(2) 0.0025(15) 0.0028(16) 0.0107(15)
C15 0.0267(17) 0.0180(15) 0.011(2) -0.0046(13) -0.0008(14) 0.0059(13)
C16 0.0251(17) 0.0173(14) 0.015(2) -0.0012(13) -0.0008(14) 0.0062(12)
C17 0.0309(19) 0.0244(16) 0.015(2) -0.0035(15) -0.0063(16) 0.0085(14)
C18 0.0312(19) 0.0247(17) 0.025(3) -0.0062(16) -0.0143(18) 0.0073(15)
C19 0.0268(18) 0.0232(17) 0.029(3) -0.0014(16) -0.0117(17) -0.0005(14)
C20 0.0259(17) 0.0244(16) 0.019(2) 0.0025(15) -0.0033(15) -0.0020(13)
Cu2 0.02139(18) 0.0296(2) 0.0147(3) 0.0048(2) -0.00126(19) -0.00078(16)
O2 0.0203(12) 0.0320(13) 0.085(3) 0.027(2) -0.0031(17) -0.0025(10)
N5 0.0232(15) 0.0219(14) 0.018(2) 0.0035(12) 0.0017(13) 0.0013(11)
N6 0.0222(14) 0.0181(13) 0.0162(19) -0.0001(12) -0.0019(12) -0.0026(11)
N7 0.0230(15) 0.0312(16) 0.017(2) 0.0060(14) -0.0026(14) -0.0047(13)
N8 0.0217(14) 0.0254(14) 0.0170(19) 0.0061(13) -0.0020(13) -0.0034(11)
C21 0.0253(18) 0.0263(18) 0.023(3) 0.0040(16) -0.0037(16) 0.0001(14)
C22 0.0261(18) 0.0267(18) 0.024(3) -0.0019(16) 0.0031(16) -0.0013(14)
C23 0.0286(19) 0.0210(16) 0.024(3) -0.0038(15) 0.0046(16) -0.0043(14)
C24 0.0252(17) 0.0196(15) 0.017(2) 0.0001(14) 0.0008(15) -0.0036(13)
C25 0.0244(16) 0.0167(15) 0.020(2) -0.0015(14) -0.0042(15) -0.0018(12)
C26 0.0229(17) 0.0162(14) 0.015(2) -0.0021(13) -0.0012(14) -0.0007(12)
C27 0.0273(17) 0.0204(15) 0.012(2) 0.0011(13) -0.0036(14) -0.0029(13)
C28 0.0249(17) 0.0221(16) 0.020(2) 0.0023(15) -0.0067(15) -0.0008(13)
C29 0.0235(17) 0.0220(16) 0.022(2) 0.0020(15) -0.0016(15) -0.0016(13)
C30 0.0223(16) 0.0234(16) 0.019(2) 0.0005(14) 0.0008(15) -0.0009(13)
C31 0.0278(19) 0.0324(19) 0.021(3) 0.0073(17) -0.0054(17) -0.0077(15)
C32 0.0247(18) 0.034(2) 0.026(3) 0.0105(18) -0.0024(17) -0.0058(15)
C33 0.0271(18) 0.0293(18) 0.018(2) 0.0076(15) 0.0004(16) -0.0017(14)
C34 0.0261(17) 0.0243(16) 0.015(2) 0.0029(14) -0.0029(14) -0.0007(13)
C35 0.0266(18) 0.0207(16) 0.016(2) 0.0067(14) -0.0060(15) -0.0017(13)
C36 0.0223(16) 0.0205(15) 0.017(2) 0.0070(14) -0.0013(14) -0.0002(12)
C37 0.0264(17) 0.0219(16) 0.017(2) 0.0021(14) -0.0023(15) 0.0025(13)
C38 0.0250(18) 0.0224(16) 0.023(3) 0.0009(15) -0.0061(16) -0.0013(13)
C39 0.0236(17) 0.0270(18) 0.026(3) 0.0070(16) -0.0023(16) -0.0049(14)
C40 0.0246(17) 0.0281(18) 0.022(3) 0.0055(15) -0.0004(16) -0.0036(14)
Ti1 0.0188(2) 0.0194(2) 0.0117(3) 0.0003(3) -0.0023(3) 0.00065(19)
F1 0.0343(13) 0.0488(15) 0.0224(16) -0.0069(12) -0.0032(11) 0.0182(11)
F2 0.0296(13) 0.0537(16) 0.0317(18) -0.0149(13) -0.0177(12) 0.0155(11)
F3 0.093(3) 0.0294(14) 0.051(2) 0.0157(14) 0.0044(19) -0.0187(15)
F4 0.0367(14) 0.0656(19) 0.0209(17) -0.0154(13) -0.0089(12) 0.0284(13)
F5 0.0192(12) 0.124(3) 0.0155(17) -0.0218(18) -0.0047(10) 0.0117(14)
F6 0.122(3) 0.0451(16) 0.021(2) 0.0026(13) 0.0138(19) -0.0425(19)
Ti2 0.0187(2) 0.0183(3) 0.0164(4) 0.0018(2) -0.0022(2) 0.0014(2)
F7 0.0498(17) 0.0610(19) 0.0200(18) -0.0018(13) -0.0105(13) 0.0099(13)
F8 0.0235(11) 0.0318(12) 0.0469(19) 0.0006(11) -0.0069(11) -0.0080(9)
F9 0.0340(11) 0.0207(9) 0.0403(18) -0.0011(10) -0.0013(12) 0.0078(8)
F10 0.0281(11) 0.0347(12) 0.0197(15) 0.0046(10) -0.0036(10) -0.0023(9)
F11 0.0266(10) 0.0267(10) 0.0367(17) 0.0065(11) 0.0092(13) -0.0015(8)
F12 0.0282(11) 0.0239(10) 0.0396(18) 0.0038(10) 0.0012(11) 0.0065(9)
O3 0.0382(17) 0.0372(16) 0.033(2) 0.0032(14) 0.0034(15) 0.0012(14)
O4 0.054(2) 0.0347(16) 0.039(2) -0.0058(15) 0.0160(17) -0.0099(15)
O5 0.056(2) 0.0278(14) 0.036(2) -0.0013(14) 0.0017(17) 0.0102(14)

loop_
_atom_type_symbol
_atom_type_description
_atom_type_scat_dispersion_real
_atom_type_scat_dispersion_imag
_atom_type_scat_source
C C 0.0033 0.0016 'International Tables Vol C Tables 4.2.6.8 and 6.1.1.4'
H H 0.0000 0.0000 'International Tables Vol C Tables 4.2.6.8 and 6.1.1.4'
Cu Cu 0.3201 1.2651 'International Tables Vol C Tables 4.2.6.8 and 6.1.1.4'
F F 0.0171 0.0103 'International Tables Vol C Tables 4.2.6.8 and 6.1.1.4'
N N 0.0061 0.0033 'International Tables Vol C Tables 4.2.6.8 and 6.1.1.4'
O O 0.0106 0.0060 'International Tables Vol C Tables 4.2.6.8 and 6.1.1.4'
Ti Ti 0.2776 0.4457 'International Tables Vol C Tables 4.2.6.8 and 6.1.1.4'

loop_
_geom_angle_atom_site_label_1
_geom_angle_atom_site_label_2
_geom_angle_atom_site_label_3
_geom_angle
_geom_angle_site_symmetry_1
_geom_angle_site_symmetry_3
_geom_angle_publ_flag
N1 Cu1 O1 119.20(14) . . ?
N1 Cu1 N3 126.38(12) . . ?
N2 Cu1 O1 91.33(13) . . ?
N2 Cu1 N1 81.50(13) . . ?
N2 Cu1 N3 100.51(14) . . ?
N3 Cu1 O1 114.34(14) . . ?
N4 Cu1 O1 87.11(13) . . ?
N4 Cu1 N1 98.43(13) . . ?
N4 Cu1 N2 178.17(14) . . ?
N4 Cu1 N3 81.01(14) . . ?
Cu1 O1 H1A 109.6 . . ?
Cu1 O1 H1B 109.0 . . ?
H1A O1 H1B 104.4 . . ?
C1 N1 Cu1 128.7(3) . . ?
C1 N1 C5 118.2(3) . . ?
C5 N1 Cu1 113.1(2) . . ?
C6 N2 Cu1 115.8(2) . . ?
C6 N2 C10 119.1(3) . . ?
C10 N2 Cu1 124.8(3) . . ?
C11 N3 Cu1 127.6(3) . . ?
C15 N3 Cu1 113.1(3) . . ?
C15 N3 C11 119.2(4) . . ?
C16 N4 Cu1 116.3(2) . . ?
C20 N4 Cu1 123.4(3) . . ?
C20 N4 C16 120.0(4) . . ?
N1 C1 H1 118.5 . . ?
N1 C1 C2 123.0(4) . . ?
C2 C1 H1 118.5 . . ?
C1 C2 H2 120.7 . . ?
C3 C2 C1 118.5(3) . . ?
C3 C2 H2 120.7 . . ?
C2 C3 H3 120.3 . . ?
C2 C3 C4 119.4(4) . . ?
C4 C3 H3 120.3 . . ?
C3 C4 H4 120.5 . . ?
C5 C4 C3 119.0(4) . . ?
C5 C4 H4 120.5 . . ?
N1 C5 C4 121.9(3) . . ?
N1 C5 C6 114.6(3) . . ?
C4 C5 C6 123.4(4) . . ?
N2 C6 C5 114.8(3) . . ?
N2 C6 C7 121.8(3) . . ?
C7 C6 C5 123.3(4) . . ?
C6 C7 H7 120.6 . . ?
C6 C7 C8 118.8(4) . . ?
C8 C7 H7 120.6 . . ?
C7 C8 H8 120.4 . . ?
C9 C8 C7 119.1(4) . . ?
C9 C8 H8 120.4 . . ?
C8 C9 H9 120.3 . . ?
C10 C9 C8 119.4(4) . . ?
C10 C9 H9 120.3 . . ?
N2 C10 C9 121.8(4) . . ?
N2 C10 H10 119.1 . . ?
C9 C10 H10 119.1 . . ?
N3 C11 H11 119.1 . . ?
N3 C11 C12 121.8(4) . . ?
C12 C11 H11 119.1 . . ?
C11 C12 H12 120.2 . . ?
C13 C12 C11 119.5(4) . . ?
C13 C12 H12 120.2 . . ?
C12 C13 H13 120.4 . . ?
C12 C13 C14 119.1(4) . . ?
C14 C13 H13 120.4 . . ?
C13 C14 H14 120.7 . . ?
C13 C14 C15 118.5(4) . . ?
C15 C14 H14 120.7 . . ?
N3 C15 C14 121.8(4) . . ?
N3 C15 C16 114.9(4) . . ?
C14 C15 C16 123.2(4) . . ?
N4 C16 C15 114.4(3) . . ?
N4 C16 C17 121.4(4) . . ?
C17 C16 C15 124.2(4) . . ?
C16 C17 H17 120.9 . . ?
C16 C17 C18 118.1(4) . . ?
C18 C17 H17 120.9 . . ?
C17 C18 H18 119.8 . . ?
C19 C18 C17 120.4(4) . . ?
C19 C18 H18 119.8 . . ?
C18 C19 H19 121.0 . . ?
C18 C19 C20 117.9(4) . . ?
C20 C19 H19 121.0 . . ?
N4 C20 C19 122.1(4) . . ?
N4 C20 H20 118.9 . . ?
C19 C20 H20 119.0 . . ?
O2 Cu2 N8 111.34(14) . . ?
N5 Cu2 O2 90.08(16) . . ?
N5 Cu2 N6 80.97(14) . . ?
N5 Cu2 N7 178.64(15) . . ?
N5 Cu2 N8 100.86(14) . . ?
N6 Cu2 O2 124.88(14) . . ?
N6 Cu2 N8 123.78(12) . . ?
N7 Cu2 O2 89.31(16) . . ?
N7 Cu2 N6 98.38(14) . . ?
N7 Cu2 N8 80.50(14) . . ?
Cu2 O2 H2A 110.8 . . ?
Cu2 O2 H2B 110.2 . . ?
H2A O2 H2B 103.3 . . ?
C21 N5 Cu2 124.7(3) . . ?
C21 N5 C25 119.0(4) . . ?
C25 N5 Cu2 116.0(3) . . ?
C26 N6 Cu2 113.5(2) . . ?
C26 N6 C30 118.7(3) . . ?
C30 N6 Cu2 127.8(3) . . ?
C31 N7 Cu2 124.0(3) . . ?
C31 N7 C35 119.4(4) . . ?
C35 N7 Cu2 116.5(3) . . ?
C36 N8 Cu2 113.4(2) . . ?
C36 N8 C40 118.4(4) . . ?
C40 N8 Cu2 128.1(3) . . ?
N5 C21 H21 119.2 . . ?
N5 C21 C22 121.6(4) . . ?
C22 C21 H21 119.2 . . ?
C21 C22 H22 120.3 . . ?
C23 C22 C21 119.4(4) . . ?
C23 C22 H22 120.3 . . ?
C22 C23 H23 120.5 . . ?
C22 C23 C24 118.9(4) . . ?
C24 C23 H23 120.5 . . ?
C23 C24 H24 120.5 . . ?
C25 C24 C23 119.1(4) . . ?
C25 C24 H24 120.5 . . ?
N5 C25 C24 122.0(3) . . ?
N5 C25 C26 114.3(4) . . ?
C24 C25 C26 123.7(4) . . ?
N6 C26 C25 115.1(3) . . ?
N6 C26 C27 121.7(3) . . ?
C27 C26 C25 123.2(4) . . ?
C26 C27 H27 120.5 . . ?
C28 C27 C26 119.1(4) . . ?
C28 C27 H27 120.5 . . ?
C27 C28 H28 120.6 . . ?
C29 C28 C27 118.8(4) . . ?
C29 C28 H28 120.6 . . ?
C28 C29 H29 120.3 . . ?
C28 C29 C30 119.5(4) . . ?
C30 C29 H29 120.3 . . ?
N6 C30 C29 122.1(4) . . ?
N6 C30 H30 118.9 . . ?
C29 C30 H30 118.9 . . ?
N7 C31 H31 119.0 . . ?
N7 C31 C32 121.9(4) . . ?
C32 C31 H31 119.0 . . ?
C31 C32 H32 120.3 . . ?
C31 C32 C33 119.4(4) . . ?
C33 C32 H32 120.3 . . ?
C32 C33 H33 120.7 . . ?
C32 C33 C34 118.6(4) . . ?
C34 C33 H33 120.7 . . ?
C33 C34 H34 120.3 . . ?
C35 C34 C33 119.5(4) . . ?
C35 C34 H34 120.3 . . ?
N7 C35 C34 121.2(4) . . ?
N7 C35 C36 114.3(4) . . ?
C34 C35 C36 124.5(4) . . ?
N8 C36 C35 115.2(4) . . ?
N8 C36 C37 122.4(3) . . ?
C37 C36 C35 122.4(4) . . ?
C36 C37 H37 120.7 . . ?
C36 C37 C38 118.6(4) . . ?
C38 C37 H37 120.7 . . ?
C37 C38 H38 120.4 . . ?
C39 C38 C37 119.2(4) . . ?
C39 C38 H38 120.4 . . ?
C38 C39 H39 120.6 . . ?
C38 C39 C40 118.8(4) . . ?
C40 C39 H39 120.6 . . ?
N8 C40 C39 122.6(4) . . ?
N8 C40 H40 118.7 . . ?
C39 C40 H40 118.7 . . ?
F1 Ti1 F2 92.38(12) . . ?
F1 Ti1 F4 176.51(15) . . ?
F1 Ti1 F5 91.79(13) . . ?
F1 Ti1 F6 87.53(16) . . ?
F2 Ti1 F4 88.83(12) . . ?
F2 Ti1 F5 173.29(15) . . ?
F2 Ti1 F6 88.44(16) . . ?
F3 Ti1 F1 92.78(16) . . ?
F3 Ti1 F2 93.43(16) . . ?
F3 Ti1 F4 90.41(16) . . ?
F3 Ti1 F5 91.61(18) . . ?
F3 Ti1 F6 178.09(19) . . ?
F5 Ti1 F4 86.71(12) . . ?
F5 Ti1 F6 86.50(19) . . ?
F6 Ti1 F4 89.24(16) . . ?
F7 Ti2 F8 89.34(14) . . ?
F7 Ti2 F11 90.67(14) . . ?
F7 Ti2 F12 90.47(13) . . ?
F8 Ti2 F12 89.03(11) . . ?
F9 Ti2 F7 90.81(14) . . ?
F9 Ti2 F8 92.17(11) . . ?
F9 Ti2 F10 89.91(12) . . ?
F9 Ti2 F11 90.92(10) . . ?
F9 Ti2 F12 178.25(12) . . ?
F10 Ti2 F7 178.48(14) . . ?
F10 Ti2 F8 89.30(12) . . ?
F10 Ti2 F11 90.65(12) . . ?
F10 Ti2 F12 88.83(12) . . ?
F11 Ti2 F8 176.91(11) . . ?
F11 Ti2 F12 87.88(10) . . ?

loop_
_geom_bond_atom_site_label_1
_geom_bond_atom_site_label_2
_geom_bond_distance
_geom_bond_site_symmetry_2
_geom_bond_publ_flag
Cu1 O1 2.117(3) . ?
Cu1 N1 2.042(3) . ?
Cu1 N2 1.968(3) . ?
Cu1 N3 2.053(3) . ?
Cu1 N4 1.955(3) . ?
O1 H1A 0.8711 . ?
O1 H1B 0.8714 . ?
N1 C1 1.338(5) . ?
N1 C5 1.356(5) . ?
N2 C6 1.346(5) . ?
N2 C10 1.348(5) . ?
N3 C11 1.351(5) . ?
N3 C15 1.340(5) . ?
N4 C16 1.347(5) . ?
N4 C20 1.335(5) . ?
C1 H1 0.9500 . ?
C1 C2 1.387(6) . ?
C2 H2 0.9500 . ?
C2 C3 1.371(6) . ?
C3 H3 0.9500 . ?
C3 C4 1.394(5) . ?
C4 H4 0.9500 . ?
C4 C5 1.379(5) . ?
C5 C6 1.486(5) . ?
C6 C7 1.385(6) . ?
C7 H7 0.9500 . ?
C7 C8 1.388(5) . ?
C8 H8 0.9500 . ?
C8 C9 1.381(6) . ?
C9 H9 0.9500 . ?
C9 C10 1.377(6) . ?
C10 H10 0.9500 . ?
C11 H11 0.9500 . ?
C11 C12 1.381(6) . ?
C12 H12 0.9500 . ?
C12 C13 1.378(7) . ?
C13 H13 0.9500 . ?
C13 C14 1.395(6) . ?
C14 H14 0.9500 . ?
C14 C15 1.398(6) . ?
C15 C16 1.483(5) . ?
C16 C17 1.390(6) . ?
C17 H17 0.9500 . ?
C17 C18 1.393(6) . ?
C18 H18 0.9500 . ?
C18 C19 1.382(7) . ?
C19 H19 0.9500 . ?
C19 C20 1.390(6) . ?
C20 H20 0.9500 . ?
Cu2 O2 2.070(3) . ?
Cu2 N5 1.973(4) . ?
Cu2 N6 2.047(3) . ?
Cu2 N7 1.975(4) . ?
Cu2 N8 2.072(3) . ?
O2 H2A 0.8888 . ?
O2 H2B 0.8894 . ?
N5 C21 1.349(5) . ?
N5 C25 1.354(5) . ?
N6 C26 1.346(5) . ?
N6 C30 1.347(5) . ?
N7 C31 1.342(5) . ?
N7 C35 1.361(5) . ?
N8 C36 1.344(6) . ?
N8 C40 1.345(5) . ?
C21 H21 0.9500 . ?
C21 C22 1.390(6) . ?
C22 H22 0.9500 . ?
C22 C23 1.384(6) . ?
C23 H23 0.9500 . ?
C23 C24 1.393(5) . ?
C24 H24 0.9500 . ?
C24 C25 1.382(6) . ?
C25 C26 1.483(5) . ?
C26 C27 1.400(5) . ?
C27 H27 0.9500 . ?
C27 C28 1.385(5) . ?
C28 H28 0.9500 . ?
C28 C29 1.378(6) . ?
C29 H29 0.9500 . ?
C29 C30 1.384(6) . ?
C30 H30 0.9500 . ?
C31 H31 0.9500 . ?
C31 C32 1.373(6) . ?
C32 H32 0.9500 . ?
C32 C33 1.390(6) . ?
C33 H33 0.9500 . ?
C33 C34 1.397(5) . ?
C34 H34 0.9500 . ?
C34 C35 1.373(6) . ?
C35 C36 1.482(5) . ?
C36 C37 1.388(6) . ?
C37 H37 0.9500 . ?
C37 C38 1.397(5) . ?
C38 H38 0.9500 . ?
C38 C39 1.376(6) . ?
C39 H39 0.9500 . ?
C39 C40 1.388(6) . ?
C40 H40 0.9500 . ?
Ti1 F1 1.834(3) . ?
Ti1 F2 1.850(3) . ?
Ti1 F3 1.798(3) . ?
Ti1 F4 1.884(3) . ?
Ti1 F5 1.864(3) . ?
Ti1 F6 1.879(3) . ?
Ti2 F7 1.850(3) . ?
Ti2 F8 1.876(2) . ?
Ti2 F9 1.844(2) . ?
Ti2 F10 1.848(3) . ?
Ti2 F11 1.856(2) . ?
Ti2 F12 1.885(2) . ?

loop_
_geom_hbond_atom_site_label_D
_geom_hbond_atom_site_label_H
_geom_hbond_atom_site_label_A
_geom_hbond_distance_DH
_geom_hbond_distance_HA
_geom_hbond_distance_DA
_geom_hbond_angle_DHA
_geom_hbond_site_symmetry_A
_geom_hbond_publ_flag
O1 H1A F4 0.87 1.89 2.669(4) 147.3 . yes
O2 H2A F6 0.89 1.98 2.778(5) 149.1 1_565 yes
O2 H2B F12 0.89 1.89 2.574(3) 131.8 1_565 yes

loop_
_twin_individual_id
_twin_individual_mass_fraction_refined
1 0.796(12)
2 0.204(12)

loop_
_smtbx_masks_void_nr
_smtbx_masks_void_average_x
_smtbx_masks_void_average_y
_smtbx_masks_void_average_z
_smtbx_masks_void_volume
_smtbx_masks_void_count_electrons
_smtbx_masks_void_content
1 0.014 0.131 0.747 14.8 9.2 ?
2 -0.014 0.869 0.247 14.8 9.4 ?
3 0.486 0.631 0.247 14.8 9.2 ?
4 0.514 0.369 0.747 14.8 9.4 ?
